data_7118143
loop_
_publ_author_name
'Maeda, Hiromitsu'
'Fukui, Ayaka'
'Yamakado, Ryohei'
'Yasuda, Nobuhiro'

_publ_section_title
;
 Dipyrrolyphenol as a precursor of \p-electronic anion that forms ion
 pairs with cations.
;
_journal_issue 99
_journal_name_full 'Chemical communications (Cambridge, England)'
_journal_page_first 17572
_journal_page_last 17575
_journal_paper_doi 10.1039/c5cc07493b
_journal_volume 51
_journal_year 2015
_chemical_formula_moiety 'C14 H11 N3 O3'
_chemical_formula_sum 'C14 H11 N3 O3'
_chemical_formula_weight 269.26
_chemical_name_systematic
; 
 ? 
;
_space_group_IT_number 14
_symmetry_cell_setting monoclinic
_symmetry_Int_Tables_number 14
_symmetry_space_group_name_Hall '-P 2yn'
_symmetry_space_group_name_H-M 'P 1 21/n 1'
_atom_sites_solution_hydrogens geom
_atom_sites_solution_primary direct
_atom_sites_solution_secondary difmap
_audit_creation_method SHELXL-97
_audit_update_record
;
2015-08-25 deposited with the CCDC.
2015-10-14 downloaded from the CCDC.
;
_cell_angle_alpha 90.00
_cell_angle_beta 102.267(15)
_cell_angle_gamma 90.00
_cell_formula_units_Z 4
_cell_length_a 10.342(6)
_cell_length_b 6.841(4)
_cell_length_c 17.218(10)
_cell_measurement_reflns_used 1143
_cell_measurement_temperature 93(2)
_cell_measurement_theta_max 68.1
_cell_measurement_theta_min 25.5
_cell_volume 1190.4(12)
_computing_structure_refinement 'SHELXL-97 (Sheldrick, 1997)'
_computing_structure_solution 'SHELXS-97 (Sheldrick, 1990)'
_diffrn_ambient_temperature 93(2)
_diffrn_detector_area_resol_mean 5.8140
_diffrn_measured_fraction_theta_full 0.986
_diffrn_measured_fraction_theta_max 0.986
_diffrn_measurement_device_type 'Rigaku XtaLAB P200'
_diffrn_measurement_method \w
_diffrn_radiation_monochromator graphite
_diffrn_radiation_source 'fine-focus sealed tube'
_diffrn_radiation_type CuK\a
_diffrn_radiation_wavelength 1.54187
_diffrn_reflns_av_R_equivalents 0.0278
_diffrn_reflns_av_sigmaI/netI 0.0252
_diffrn_reflns_limit_h_max 12
_diffrn_reflns_limit_h_min -12
_diffrn_reflns_limit_k_max 6
_diffrn_reflns_limit_k_min -7
_diffrn_reflns_limit_l_max 20
_diffrn_reflns_limit_l_min -19
_diffrn_reflns_number 7902
_diffrn_reflns_theta_full 65.97
_diffrn_reflns_theta_max 65.97
_diffrn_reflns_theta_min 6.99
_exptl_absorpt_coefficient_mu 0.906
_exptl_absorpt_correction_T_max 0.9910
_exptl_absorpt_correction_T_min 0.8051
_exptl_absorpt_correction_type multi-scan
_exptl_absorpt_process_details 'REQAB (Rigaku, 1998)'
_exptl_crystal_colour yellow
_exptl_crystal_density_diffrn 1.502
_exptl_crystal_density_method 'not measured'
_exptl_crystal_description prism
_exptl_crystal_F_000 560
_exptl_crystal_size_max 0.25
_exptl_crystal_size_mid 0.07
_exptl_crystal_size_min 0.01
_refine_diff_density_max 0.291
_refine_diff_density_min -0.339
_refine_diff_density_rms 0.068
_refine_ls_extinction_method none
_refine_ls_goodness_of_fit_ref 1.031
_refine_ls_hydrogen_treatment constr
_refine_ls_matrix_type full
_refine_ls_number_parameters 182
_refine_ls_number_reflns 2041
_refine_ls_number_restraints 0
_refine_ls_restrained_S_all 1.031
_refine_ls_R_factor_all 0.0581
_refine_ls_R_factor_gt 0.0533
_refine_ls_shift/su_max 0.000
_refine_ls_shift/su_mean 0.000
_refine_ls_structure_factor_coef Fsqd
_refine_ls_weighting_details 'calc w=1/[\s^2^(Fo^2^)+(0.1179P)^2^+0.2854P] where P=(Fo^2^+2Fc^2^)/3'
_refine_ls_weighting_scheme calc
_refine_ls_wR_factor_gt 0.1592
_refine_ls_wR_factor_ref 0.1682
_reflns_number_gt 1783
_reflns_number_total 2041
_reflns_threshold_expression >2sigma(I)
_cod_data_source_file c5cc07493b2.cif
_cod_data_source_block 40409m
_cod_depositor_comments
;
The following automatic conversions were performed:

'_symmetry_cell_setting' value 'Monoclinic' changed to 'monoclinic'
according to
/usr/data/users/saulius/crontab/automatic-downloads/current/RSC/lib/dictionaries/cif_core.dic
dictionary named 'cif_core.dic' version 2.4.2 from 2011-04-26.

Automatic conversion script
Id: cif_fix_values 4268 2015-11-12 08:31:59Z antanas 
;
_cod_original_sg_symbol_H-M 'P 21/n'
_cod_database_code 7118143

loop_
_symmetry_equiv_pos_as_xyz
'x, y, z'
'-x+1/2, y+1/2, -z+1/2'
'-x, -y, -z'
'x-1/2, -y-1/2, z-1/2'

loop_
_atom_site_label
_atom_site_type_symbol
_atom_site_fract_x
_atom_site_fract_y
_atom_site_fract_z
_atom_site_U_iso_or_equiv
_atom_site_adp_type
_atom_site_occupancy
_atom_site_symmetry_multiplicity
_atom_site_calc_flag
_atom_site_refinement_flags
N1 N 0.88915(15) 0.1899(2) 0.54089(9) 0.0231(4) Uani 1 1 d .
H1 H 0.9717 0.2299 0.5552 0.028 Uiso 1 1 calc R
N2 N 1.26167(16) 0.2399(3) 0.28064(10) 0.0324(5) Uani 1 1 d .
H2 H 1.2232 0.1658 0.2406 0.039 Uiso 1 1 calc R
N3 N 0.74727(16) 0.2269(2) 0.17301(9) 0.0252(4) Uani 1 1 d .
O1 O 1.08357(12) 0.29067(19) 0.47143(7) 0.0254(4) Uani 1 1 d .
H3 H 1.1623 0.2690 0.4685 0.038 Uiso 1 1 calc R
O2 O 0.62723(13) 0.2313(2) 0.16959(8) 0.0302(4) Uani 1 1 d .
O3 O 0.79684(14) 0.2059(2) 0.11454(8) 0.0346(4) Uani 1 1 d .
C1 C 0.81537(18) 0.1195(3) 0.59110(11) 0.0267(5) Uani 1 1 d .
H4 H 0.8442 0.1046 0.6470 0.032 Uiso 1 1 calc R
C2 C 0.69176(18) 0.0736(3) 0.54740(11) 0.0293(5) Uani 1 1 d .
H5 H 0.6200 0.0218 0.5673 0.035 Uiso 1 1 calc R
C3 C 0.69162(18) 0.1179(3) 0.46733(11) 0.0283(5) Uani 1 1 d .
H6 H 0.6194 0.1016 0.4234 0.034 Uiso 1 1 calc R
C4 C 0.81559(18) 0.1892(3) 0.46429(11) 0.0231(5) Uani 1 1 d .
C5 C 0.86922(18) 0.2360(3) 0.39374(11) 0.0215(5) Uani 1 1 d .
C6 C 1.00437(18) 0.2786(3) 0.39780(11) 0.0223(4) Uani 1 1 d .
C7 C 1.05499(18) 0.2996(3) 0.32853(11) 0.0225(4) Uani 1 1 d .
C8 C 0.96953(19) 0.2823(3) 0.25405(11) 0.0235(4) Uani 1 1 d .
H7 H 1.0019 0.2943 0.2066 0.028 Uiso 1 1 calc R
C9 C 0.83663(18) 0.2474(3) 0.25111(11) 0.0234(5) Uani 1 1 d .
C10 C 0.78531(18) 0.2269(3) 0.31847(11) 0.0232(5) Uani 1 1 d .
H8 H 0.6931 0.2066 0.3137 0.028 Uiso 1 1 calc R
C11 C 1.19941(18) 0.3291(3) 0.33405(10) 0.0239(4) Uani 1 1 d .
C12 C 1.29049(17) 0.4311(3) 0.38787(11) 0.0279(5) Uani 1 1 d .
H9 H 1.2749 0.5048 0.4317 0.034 Uiso 1 1 calc R
C13 C 1.41397(19) 0.4043(4) 0.36473(14) 0.0419(6) Uani 1 1 d .
H10 H 1.4962 0.4600 0.3902 0.050 Uiso 1 1 calc R
C14 C 1.3935(2) 0.2853(4) 0.30008(14) 0.0407(6) Uani 1 1 d .
H11 H 1.4593 0.2414 0.2731 0.049 Uiso 1 1 calc R

loop_
_atom_site_aniso_label
_atom_site_aniso_U_11
_atom_site_aniso_U_22
_atom_site_aniso_U_33
_atom_site_aniso_U_23
_atom_site_aniso_U_13
_atom_site_aniso_U_12
N1 0.0206(8) 0.0256(9) 0.0225(8) -0.0005(6) 0.0035(6) 0.0004(6)
N2 0.0248(9) 0.0469(12) 0.0259(8) 0.0050(7) 0.0064(7) 0.0046(7)
N3 0.0232(9) 0.0254(10) 0.0256(9) 0.0024(6) 0.0019(7) 0.0000(6)
O1 0.0184(7) 0.0347(9) 0.0215(7) -0.0010(5) 0.0008(5) -0.0003(5)
O2 0.0181(7) 0.0403(9) 0.0291(8) 0.0022(6) -0.0022(5) -0.0002(5)
O3 0.0297(8) 0.0516(10) 0.0216(7) 0.0029(6) 0.0034(6) -0.0008(6)
C1 0.0298(10) 0.0287(12) 0.0230(9) 0.0010(7) 0.0086(7) 0.0038(8)
C2 0.0271(10) 0.0321(12) 0.0302(10) 0.0027(8) 0.0095(8) 0.0007(8)
C3 0.0231(9) 0.0332(12) 0.0276(10) 0.0028(8) 0.0033(7) -0.0011(8)
C4 0.0212(9) 0.0214(11) 0.0256(9) 0.0012(7) 0.0026(7) 0.0021(7)
C5 0.0186(10) 0.0225(10) 0.0235(9) 0.0003(7) 0.0048(8) 0.0035(7)
C6 0.0208(9) 0.0221(10) 0.0218(9) 0.0015(7) -0.0003(7) 0.0030(7)
C7 0.0201(9) 0.0228(10) 0.0238(9) 0.0002(7) 0.0026(7) 0.0002(7)
C8 0.0228(9) 0.0239(10) 0.0234(9) 0.0020(7) 0.0040(7) 0.0020(7)
C9 0.0205(10) 0.0236(10) 0.0236(9) 0.0012(7) -0.0010(8) 0.0006(7)
C10 0.0179(9) 0.0223(11) 0.0281(10) 0.0002(7) 0.0018(8) 0.0012(7)
C11 0.0275(10) 0.0241(10) 0.0194(8) 0.0055(7) 0.0037(7) 0.0058(7)
C12 0.0234(10) 0.0247(10) 0.0319(10) 0.0040(8) -0.0026(7) -0.0026(7)
C13 0.0219(10) 0.0465(14) 0.0520(13) 0.0224(11) -0.0040(9) -0.0077(9)
C14 0.0209(10) 0.0652(16) 0.0379(11) 0.0196(11) 0.0107(9) 0.0072(9)

loop_
_atom_type_symbol
_atom_type_description
_atom_type_scat_dispersion_real
_atom_type_scat_dispersion_imag
_atom_type_scat_source
C C 0.0181 0.0091 'International Tables Vol C Tables 4.2.6.8 and 6.1.1.4'
H H 0.0000 0.0000 'International Tables Vol C Tables 4.2.6.8 and 6.1.1.4'
N N 0.0311 0.0180 'International Tables Vol C Tables 4.2.6.8 and 6.1.1.4'
O O 0.0492 0.0322 'International Tables Vol C Tables 4.2.6.8 and 6.1.1.4'

loop_
_geom_angle_atom_site_label_1
_geom_angle_atom_site_label_2
_geom_angle_atom_site_label_3
_geom_angle
C1 N1 C4 109.78(16)
C1 N1 H1 125.1
C4 N1 H1 125.1
C14 N2 C11 108.66(19)
C14 N2 H2 125.7
C11 N2 H2 125.7
O3 N3 O2 123.68(16)
O3 N3 C9 118.02(16)
O2 N3 C9 118.30(16)
C6 O1 H3 109.5
N1 C1 C2 108.40(16)
N1 C1 H4 125.8
C2 C1 H4 125.8
C1 C2 C3 107.05(17)
C1 C2 H5 126.5
C3 C2 H5 126.5
C4 C3 C2 107.71(17)
C4 C3 H6 126.1
C2 C3 H6 126.1
N1 C4 C3 107.05(17)
N1 C4 C5 124.14(17)
C3 C4 C5 128.46(18)
C10 C5 C6 117.81(18)
C10 C5 C4 119.06(17)
C6 C5 C4 123.02(17)
O1 C6 C7 121.71(17)
O1 C6 C5 116.89(17)
C7 C6 C5 121.36(17)
C8 C7 C6 119.44(17)
C8 C7 C11 119.95(16)
C6 C7 C11 120.52(16)
C9 C8 C7 118.47(17)
C9 C8 H7 120.8
C7 C8 H7 120.8
C10 C9 C8 122.82(18)
C10 C9 N3 118.69(18)
C8 C9 N3 118.47(17)
C9 C10 C5 119.98(18)
C9 C10 H8 120.0
C5 C10 H8 120.0
C12 C11 N2 109.14(17)
C12 C11 C7 130.59(17)
N2 C11 C7 120.23(17)
C11 C12 C13 105.91(19)
C11 C12 H9 127.0
C13 C12 H9 127.0
C14 C13 C12 108.23(18)
C14 C13 H10 125.9
C12 C13 H10 125.9
C13 C14 N2 108.0(2)
C13 C14 H11 126.0
N2 C14 H11 126.0

loop_
_geom_bond_atom_site_label_1
_geom_bond_atom_site_label_2
_geom_bond_distance
N1 C1 1.357(2)
N1 C4 1.375(2)
N1 H1 0.8800
N2 C14 1.369(3)
N2 C11 1.373(3)
N2 H2 0.8800
N3 O3 1.231(2)
N3 O2 1.231(2)
N3 C9 1.468(2)
O1 C6 1.358(2)
O1 H3 0.8400
C1 C2 1.375(3)
C1 H4 0.9500
C2 C3 1.411(3)
C2 H5 0.9500
C3 C4 1.383(3)
C3 H6 0.9500
C4 C5 1.474(3)
C5 C10 1.400(3)
C5 C6 1.415(3)
C6 C7 1.408(3)
C7 C8 1.399(3)
C7 C11 1.490(3)
C8 C9 1.385(3)
C8 H7 0.9500
C9 C10 1.381(3)
C10 H8 0.9500
C11 C12 1.364(3)
C12 C13 1.428(3)
C12 H9 0.9500
C13 C14 1.359(4)
C13 H10 0.9500
C14 H11 0.9500

loop_
_geom_hbond_atom_site_label_D
_geom_hbond_atom_site_label_H
_geom_hbond_atom_site_label_A
_geom_hbond_distance_DH
_geom_hbond_distance_HA
_geom_hbond_distance_DA
_geom_hbond_angle_DHA
_geom_hbond_site_symmetry_A
N1 H1 O1 0.88 2.07 2.640(2) 121.3 .
N1 H1 O2 0.88 2.28 2.991(2) 138.0 4_666

loop_
_geom_torsion_atom_site_label_1
_geom_torsion_atom_site_label_2
_geom_torsion_atom_site_label_3
_geom_torsion_atom_site_label_4
_geom_torsion
C4 N1 C1 C2 -0.5(2)
N1 C1 C2 C3 0.2(2)
C1 C2 C3 C4 0.2(2)
C1 N1 C4 C3 0.6(2)
C1 N1 C4 C5 -173.13(18)
C2 C3 C4 N1 -0.5(2)
C2 C3 C4 C5 172.90(19)
N1 C4 C5 C10 178.81(16)
C3 C4 C5 C10 6.4(3)
N1 C4 C5 C6 2.8(3)
C3 C4 C5 C6 -169.6(2)
C10 C5 C6 O1 178.69(15)
C4 C5 C6 O1 -5.2(3)
C10 C5 C6 C7 -3.8(3)
C4 C5 C6 C7 172.31(17)
O1 C6 C7 C8 178.84(16)
C5 C6 C7 C8 1.4(3)
O1 C6 C7 C11 2.2(3)
C5 C6 C7 C11 -175.23(17)
C6 C7 C8 C9 0.8(3)
C11 C7 C8 C9 177.52(17)
C7 C8 C9 C10 -0.7(3)
C7 C8 C9 N3 -179.27(16)
O3 N3 C9 C10 -165.58(17)
O2 N3 C9 C10 14.3(2)
O3 N3 C9 C8 13.1(2)
O2 N3 C9 C8 -167.10(17)
C8 C9 C10 C5 -1.7(3)
N3 C9 C10 C5 176.83(15)
C6 C5 C10 C9 3.9(3)
C4 C5 C10 C9 -172.36(17)
C14 N2 C11 C12 -0.2(2)
C14 N2 C11 C7 -178.12(17)
C8 C7 C11 C12 146.9(2)
C6 C7 C11 C12 -36.4(3)
C8 C7 C11 N2 -35.7(3)
C6 C7 C11 N2 140.95(18)
N2 C11 C12 C13 1.0(2)
C7 C11 C12 C13 178.62(19)
C11 C12 C13 C14 -1.4(2)
C12 C13 C14 N2 1.3(2)
C11 N2 C14 C13 -0.7(2)
